data_7217170
loop_
_publ_author_name
'Terrasson, Vincent'
'Roy, Myriam'
'Moutard, St\'ephane'
'Lafontaine, Marie-Pier'
'P\`epe, G\'erard'
'F\'elix, Guy'
'Gingras, Marc'

_publ_section_title
;
 Benzylic-Type Couplings Provide an Important Asymmetric Entry to
 Functionalized, Non-Racemic Helicenes
;
_journal_name_full 'RSC Advances'
_journal_paper_doi 10.1039/C4RA04398G
_journal_year 2014
_chemical_formula_sum 'C30 H16 Br2'
_chemical_formula_weight 536.25
_chemical_name_systematic
;
 ?
;
_space_group_IT_number 14
_symmetry_cell_setting monoclinic
_symmetry_Int_Tables_number 14
_symmetry_space_group_name_Hall '-P 2ybc'
_symmetry_space_group_name_H-M 'P 1 21/c 1'
_atom_sites_solution_hydrogens geom
_audit_conform_dict_location ftp://ftp.iucr.org/pub/cif_core.dic
_audit_conform_dict_name cif_core.dic
_audit_conform_dict_version 2.4.3
_audit_creation_date 2013-07-23T09:44:01-00:00
_audit_creation_method 'WinGX routine CIF_UPDATE'
_cell_angle_alpha 90
_cell_angle_beta 97.389(9)
_cell_angle_gamma 90
_cell_formula_units_Z 4
_cell_length_a 16.362(3)
_cell_length_b 15.987(2)
_cell_length_c 8.160(1)
_cell_measurement_reflns_used 19661
_cell_measurement_temperature 203(2)
_cell_measurement_theta_max 28.624
_cell_measurement_theta_min 2.815
_cell_measurement_wavelength 0.71073
_cell_volume 2116.8(5)
_computing_molecular_graphics 'Ortep for Windows (Farrugia, 2012)'
_computing_publication_material 'WinGX publication routines (Farrugia, 2012)'
_computing_structure_refinement 'SHELXL-2013 (Sheldrick, 2013)'
_diffrn_ambient_temperature 203(2)
_diffrn_measured_fraction_theta_full 0.998
_diffrn_measured_fraction_theta_max 0.956
_diffrn_measurement_device_type KappaCCD
_diffrn_measurement_method 'Omega + Phi scan'
_diffrn_radiation_probe x-ray
_diffrn_radiation_type MoK\a
_diffrn_radiation_wavelength 0.71073
_diffrn_reflns_av_R_equivalents 0.123
_diffrn_reflns_Laue_measured_fraction_full 0.998
_diffrn_reflns_Laue_measured_fraction_max 0.956
_diffrn_reflns_limit_h_max 10
_diffrn_reflns_limit_h_min -10
_diffrn_reflns_limit_k_max 21
_diffrn_reflns_limit_k_min -19
_diffrn_reflns_limit_l_max 21
_diffrn_reflns_limit_l_min -21
_diffrn_reflns_number 18497
_diffrn_reflns_point_group_measured_fraction_full 0.998
_diffrn_reflns_point_group_measured_fraction_max 0.956
_diffrn_reflns_reduction_process
;
        Scaled and merged with Sortav
        R.H. Blessing, (1987) Cryst. Rev. 1, 3-58
        R.H. Blessing, (1989) J. Appl. Cryst. 22, 396-397
;
_diffrn_reflns_theta_full 25
_diffrn_reflns_theta_max 28.624
_diffrn_reflns_theta_min 2.815
_diffrn_standards_number 0
_exptl_absorpt_coefficient_mu 3.846
_exptl_absorpt_correction_T_max 0.787
_exptl_absorpt_correction_T_min 0.782
_exptl_absorpt_correction_type multi-scan
_exptl_absorpt_process_details
;
 R.H. Blessing, Acta Cryst. (1995), A51, 33-38
;
_exptl_crystal_colour yellow
_exptl_crystal_density_diffrn 1.683
_exptl_crystal_density_method 'not measured'
_exptl_crystal_description plate
_exptl_crystal_F_000 1064
_exptl_crystal_size_max 0.22
_exptl_crystal_size_mid 0.12
_exptl_crystal_size_min 0.01
_refine_diff_density_max 1.834
_refine_diff_density_min -0.785
_refine_diff_density_rms 0.128
_refine_ls_extinction_method none
_refine_ls_goodness_of_fit_ref 0.915
_refine_ls_hydrogen_treatment constr
_refine_ls_matrix_type full
_refine_ls_number_constraints 0
_refine_ls_number_parameters 289
_refine_ls_number_reflns 5184
_refine_ls_number_restraints 0
_refine_ls_restrained_S_all 0.915
_refine_ls_R_factor_all 0.2121
_refine_ls_R_factor_gt 0.0791
_refine_ls_shift/su_max 0
_refine_ls_shift/su_mean 0
_refine_ls_structure_factor_coef Fsqd
_refine_ls_weighting_details 'w=1/[\s^2^(Fo^2^)+(0.1250P)^2^] where P=(Fo^2^+2Fc^2^)/3'
_refine_ls_weighting_scheme calc
_refine_ls_wR_factor_gt 0.1962
_refine_ls_wR_factor_ref 0.2444
_reflns_number_gt 2065
_reflns_number_total 5184
_reflns_threshold_expression 'I > 2\s(I)'
_cod_data_source_file c4ra04398g1.cif
_cod_data_source_block shelx
_cod_original_sg_symbol_H-M 'P 21/c'
_cod_database_code 7217170

loop_
_symmetry_equiv_pos_as_xyz
'x, y, z'
'-x, y+1/2, -z+1/2'
'-x, -y, -z'
'x, -y-1/2, z-1/2'

loop_
_atom_site_label
_atom_site_type_symbol
_atom_site_fract_x
_atom_site_fract_y
_atom_site_fract_z
_atom_site_U_iso_or_equiv
_atom_site_adp_type
_atom_site_occupancy
_atom_site_calc_flag
C1 C 0.2109(4) 0.0424(4) 0.6982(8) 0.0376(17) Uani 1 d
C2 C 0.2856(4) 0.0089(4) 0.6557(8) 0.0388(17) Uani 1 d
H2 H 0.3333 0.0144 0.7304 0.047 Uiso 1 calc
C3 C 0.2903(5) -0.0311(6) 0.5090(9) 0.057(2) Uani 1 d
H3 H 0.3404 -0.0522 0.4854 0.068 Uiso 1 calc
C4 C 0.2190(5) -0.0402(6) 0.3939(9) 0.058(2) Uani 1 d
H4 H 0.2206 -0.0719 0.2987 0.069 Uiso 1 calc
C5 C 0.1471(5) -0.0020(6) 0.4236(9) 0.053(2) Uani 1 d
H5 H 0.1014 -0.004 0.3432 0.064 Uiso 1 calc
C6 C 0.1414(4) 0.0395(5) 0.5714(9) 0.0436(18) Uani 1 d
C7 C 0.0691(5) 0.0822(5) 0.5958(10) 0.051(2) Uani 1 d
H7 H 0.023 0.0785 0.5166 0.062 Uiso 1 calc
C8 C 0.0657(5) 0.1284(5) 0.7323(10) 0.053(2) Uani 1 d
H8 H 0.0184 0.1593 0.7416 0.064 Uiso 1 calc
C9 C 0.1331(5) 0.1317(5) 0.8650(10) 0.0459(19) Uani 1 d
C10 C 0.2022(4) 0.0801(4) 0.8546(9) 0.0377(16) Uani 1 d
C11 C 0.2613(4) 0.0702(4) 1.0019(8) 0.0356(16) Uani 1 d
C12 C 0.2638(5) 0.1325(5) 1.1227(9) 0.0455(19) Uani 1 d
C13 C 0.1943(5) 0.1894(5) 1.1190(11) 0.057(2) Uani 1 d
H13 H 0.1946 0.2305 1.1997 0.069 Uiso 1 calc
C14 C 0.1300(5) 0.1831(5) 1.0006(10) 0.0494(19) Uani 1 d
H14 H 0.0824 0.2137 1.0095 0.059 Uiso 1 calc
C15 C 0.3352(5) 0.1379(5) 1.2392(10) 0.053(2) Uani 1 d
C16 C 0.3982(5) 0.0842(5) 1.2405(9) 0.048(2) Uani 1 d
C17 C 0.3880(4) 0.0091(5) 1.1407(8) 0.0400(17) Uani 1 d
C18 C 0.3155(4) -0.0016(4) 1.0345(8) 0.0344(16) Uani 1 d
C19 C 0.2960(4) -0.0846(4) 0.9657(8) 0.0382(17) Uani 1 d
C20 C 0.3615(5) -0.1398(5) 0.9583(9) 0.0435(18) Uani 1 d
C21 C 0.4402(5) -0.1218(5) 1.0508(9) 0.052(2) Uani 1 d
H21 H 0.484 -0.1583 1.0452 0.063 Uiso 1 calc
C22 C 0.4513(5) -0.0533(6) 1.1449(10) 0.052(2) Uani 1 d
H22 H 0.5006 -0.046 1.2139 0.063 Uiso 1 calc
C23 C 0.3487(5) -0.2136(5) 0.8608(10) 0.052(2) Uani 1 d
H23 H 0.3929 -0.2496 0.8543 0.062 Uiso 1 calc
C24 C 0.2743(6) -0.2329(5) 0.7776(10) 0.058(2) Uani 1 d
H24 H 0.2694 -0.2775 0.7037 0.07 Uiso 1 calc
C25 C 0.2032(5) -0.1850(5) 0.8028(8) 0.0434(18) Uani 1 d
C26 C 0.2133(4) -0.1139(4) 0.9062(7) 0.0325(15) Uani 1 d
C27 C 0.1409(4) -0.0775(4) 0.9545(8) 0.0394(17) Uani 1 d
H27 H 0.1455 -0.0341 1.0309 0.047 Uiso 1 calc
C28 C 0.0639(5) -0.1058(5) 0.8899(9) 0.0441(18) Uani 1 d
H28 H 0.0172 -0.0809 0.9226 0.053 Uiso 1 calc
C29 C 0.0550(5) -0.1706(5) 0.7770(9) 0.0470(19) Uani 1 d
H29 H 0.0027 -0.1871 0.7303 0.056 Uiso 1 calc
C30 C 0.1214(6) -0.2095(5) 0.7350(10) 0.056(2) Uani 1 d
H30 H 0.1145 -0.2535 0.66 0.068 Uiso 1 calc
Br1 Br 0.34324(7) 0.22742(7) 1.39437(13) 0.0794(4) Uani 1 d
Br2 Br 0.49892(6) 0.10314(7) 1.37414(11) 0.0712(4) Uani 1 d

loop_
_atom_site_aniso_label
_atom_site_aniso_U_11
_atom_site_aniso_U_22
_atom_site_aniso_U_33
_atom_site_aniso_U_23
_atom_site_aniso_U_13
_atom_site_aniso_U_12
C1 0.040(4) 0.033(4) 0.039(4) 0.014(3) 0.004(3) 0.003(3)
C2 0.037(4) 0.041(4) 0.038(4) 0.010(3) 0.002(3) 0.004(3)
C3 0.052(5) 0.073(6) 0.046(5) 0.018(4) 0.010(4) 0.016(5)
C4 0.065(6) 0.072(6) 0.036(4) 0.006(4) 0.007(4) -0.006(5)
C5 0.049(5) 0.075(6) 0.034(4) 0.009(4) 0.000(3) 0.001(4)
C6 0.037(4) 0.047(5) 0.047(4) 0.010(4) 0.007(3) 0.001(4)
C7 0.055(5) 0.049(5) 0.048(5) 0.008(4) -0.002(4) -0.005(4)
C8 0.039(4) 0.043(5) 0.074(6) 0.020(4) -0.004(4) 0.004(4)
C9 0.055(5) 0.026(4) 0.059(5) 0.007(3) 0.013(4) -0.006(4)
C10 0.034(4) 0.030(4) 0.048(4) 0.008(3) 0.004(3) -0.001(3)
C11 0.042(4) 0.027(4) 0.040(4) -0.006(3) 0.014(3) -0.007(3)
C12 0.044(4) 0.044(5) 0.051(4) -0.007(4) 0.016(4) -0.010(4)
C13 0.066(6) 0.034(5) 0.075(6) -0.010(4) 0.021(5) -0.004(4)
C14 0.051(5) 0.033(4) 0.065(5) -0.005(4) 0.010(4) -0.006(4)
C15 0.057(5) 0.051(5) 0.053(5) -0.004(4) 0.014(4) -0.009(4)
C16 0.055(5) 0.053(5) 0.036(4) -0.001(4) 0.006(4) -0.019(4)
C17 0.044(4) 0.042(5) 0.037(4) 0.007(3) 0.013(3) -0.001(4)
C18 0.032(4) 0.040(4) 0.031(3) 0.005(3) 0.005(3) -0.008(3)
C19 0.050(4) 0.036(4) 0.030(3) 0.006(3) 0.008(3) 0.005(3)
C20 0.052(5) 0.041(5) 0.039(4) 0.005(3) 0.013(3) 0.000(4)
C21 0.054(5) 0.053(6) 0.051(5) 0.011(4) 0.016(4) 0.012(4)
C22 0.048(5) 0.061(6) 0.049(5) 0.009(4) 0.006(4) -0.001(4)
C23 0.058(6) 0.041(5) 0.058(5) 0.004(4) 0.012(4) 0.014(4)
C24 0.094(7) 0.041(5) 0.045(4) 0.003(4) 0.024(5) 0.005(5)
C25 0.059(5) 0.036(4) 0.036(4) -0.001(3) 0.009(4) -0.006(4)
C26 0.046(4) 0.021(4) 0.029(3) 0.008(3) 0.001(3) -0.004(3)
C27 0.045(4) 0.030(4) 0.042(4) 0.004(3) 0.002(3) -0.010(3)
C28 0.046(4) 0.040(5) 0.048(4) 0.003(3) 0.013(3) -0.001(4)
C29 0.047(5) 0.036(5) 0.054(5) 0.001(4) -0.007(4) -0.008(4)
C30 0.071(6) 0.047(5) 0.047(5) 0.000(4) -0.009(4) -0.010(5)
Br1 0.0813(8) 0.0759(8) 0.0802(7) -0.0370(6) 0.0078(5) -0.0107(6)
Br2 0.0598(6) 0.0853(8) 0.0640(6) -0.0089(5) -0.0092(4) -0.0086(5)

loop_
_atom_type_symbol
_atom_type_description
_atom_type_scat_dispersion_real
_atom_type_scat_dispersion_imag
_atom_type_scat_source
C C 0.0033 0.0016 'International Tables Vol C Tables 4.2.6.8 and 6.1.1.4'
H H 0 0 'International Tables Vol C Tables 4.2.6.8 and 6.1.1.4'
Br Br -0.2901 2.4595 'International Tables Vol C Tables 4.2.6.8 and 6.1.1.4'

loop_
_geom_angle_atom_site_label_1
_geom_angle_atom_site_label_2
_geom_angle_atom_site_label_3
_geom_angle
C2 C1 C10 124.3(6)
C2 C1 C6 116.0(6)
C10 C1 C6 119.7(6)
C3 C2 C1 122.5(7)
C3 C2 H2 118.7
C1 C2 H2 118.7
C2 C3 C4 119.8(8)
C2 C3 H3 120.1
C4 C3 H3 120.1
C5 C4 C3 119.4(8)
C5 C4 H4 120.3
C3 C4 H4 120.3
C4 C5 C6 121.3(7)
C4 C5 H5 119.4
C6 C5 H5 119.4
C5 C6 C7 120.5(7)
C5 C6 C1 120.4(7)
C7 C6 C1 119.0(7)
C8 C7 C6 120.8(8)
C8 C7 H7 119.6
C6 C7 H7 119.6
C7 C8 C9 122.2(8)
C7 C8 H8 118.9
C9 C8 H8 118.9
C14 C9 C10 120.5(7)
C14 C9 C8 121.2(8)
C10 C9 C8 118.3(7)
C9 C10 C1 118.1(6)
C9 C10 C11 117.9(7)
C1 C10 C11 124.0(6)
C12 C11 C10 117.6(7)
C12 C11 C18 118.2(7)
C10 C11 C18 124.2(6)
C11 C12 C15 117.7(7)
C11 C12 C13 118.6(7)
C15 C12 C13 123.7(7)
C14 C13 C12 120.6(8)
C14 C13 H13 119.7
C12 C13 H13 119.7
C13 C14 C9 121.0(8)
C13 C14 H14 119.5
C9 C14 H14 119.5
C16 C15 C12 122.4(8)
C16 C15 Br1 119.3(6)
C12 C15 Br1 118.3(6)
C15 C16 C17 119.6(7)
C15 C16 Br2 121.1(6)
C17 C16 Br2 119.3(6)
C18 C17 C22 119.1(7)
C18 C17 C16 118.7(7)
C22 C17 C16 122.1(7)
C17 C18 C11 118.0(6)
C17 C18 C19 118.6(6)
C11 C18 C19 123.4(6)
C20 C19 C26 118.0(7)
C20 C19 C18 117.4(7)
C26 C19 C18 124.6(6)
C19 C20 C23 119.3(7)
C19 C20 C21 119.5(7)
C23 C20 C21 121.1(7)
C22 C21 C20 120.9(8)
C22 C21 H21 119.6
C20 C21 H21 119.6
C21 C22 C17 120.7(8)
C21 C22 H22 119.6
C17 C22 H22 119.6
C24 C23 C20 121.9(7)
C24 C23 H23 119.1
C20 C23 H23 119.1
C23 C24 C25 120.2(8)
C23 C24 H24 119.9
C25 C24 H24 119.9
C26 C25 C24 118.9(7)
C26 C25 C30 118.7(7)
C24 C25 C30 122.3(7)
C25 C26 C27 117.3(6)
C25 C26 C19 119.3(6)
C27 C26 C19 123.3(6)
C28 C27 C26 120.9(7)
C28 C27 H27 119.5
C26 C27 H27 119.5
C27 C28 C29 120.9(7)
C27 C28 H28 119.5
C29 C28 H28 119.5
C30 C29 C28 120.1(7)
C30 C29 H29 120
C28 C29 H29 120
C29 C30 C25 121.6(8)
C29 C30 H30 119.2
C25 C30 H30 119.2

loop_
_geom_bond_atom_site_label_1
_geom_bond_atom_site_label_2
_geom_bond_distance
C1 C2 1.419(10)
C1 C10 1.434(10)
C1 C6 1.436(10)
C2 C3 1.368(11)
C2 H2 0.93
C3 C4 1.408(11)
C3 H3 0.93
C4 C5 1.374(12)
C4 H4 0.93
C5 C6 1.391(11)
C5 H5 0.93
C6 C7 1.402(11)
C7 C8 1.344(11)
C7 H7 0.93
C8 C9 1.443(11)
C8 H8 0.93
C9 C14 1.384(11)
C9 C10 1.411(10)
C10 C11 1.451(10)
C11 C12 1.398(10)
C11 C18 1.454(10)
C12 C15 1.411(11)
C12 C13 1.453(11)
C13 C14 1.338(11)
C13 H13 0.93
C14 H14 0.93
C15 C16 1.339(12)
C15 Br1 1.904(8)
C16 C17 1.448(11)
C16 Br2 1.881(8)
C17 C18 1.386(9)
C17 C22 1.435(11)
C18 C19 1.461(10)
C19 C20 1.395(10)
C19 C26 1.456(10)
C20 C23 1.424(11)
C20 C21 1.434(11)
C21 C22 1.337(11)
C21 H21 0.93
C22 H22 0.93
C23 C24 1.351(12)
C23 H23 0.93
C24 C25 1.429(12)
C24 H24 0.93
C25 C26 1.413(9)
C25 C30 1.436(11)
C26 C27 1.420(10)
C27 C28 1.378(10)
C27 H27 0.93
C28 C29 1.381(10)
C28 H28 0.93
C29 C30 1.334(12)
C29 H29 0.93
C30 H30 0.93
